data_4119804
loop_
_publ_author_name
'Henning Arp'
'Christoph Marschner'
'Judith Baumgartner'
'Patrick Zark'
'Thomas M\"uller'

_publ_section_title
;
 Coordination Chemistry of Disilylated Stannylenes with Group 10 d10
 Transition Metals: Silastannene vs Stannylene Complexation
;
_journal_name_full 'Journal of the American Chemical Society'
_journal_page_first 7949
_journal_page_last 7959
_journal_paper_doi 10.1021/ja401548d
_journal_volume 135
_journal_year 2013
_chemical_formula_sum 'C32 H88 K N O2 Si10 Sn'
_chemical_formula_weight 957.72
_chemical_name_systematic
;
 ?
;
_space_group_IT_number 14
_symmetry_cell_setting monoclinic
_symmetry_space_group_name_Hall '-P 2ybc'
_symmetry_space_group_name_H-M 'P 1 21/c 1'
_atom_sites_solution_hydrogens geom
_atom_sites_solution_primary direct
_atom_sites_solution_secondary difmap
_audit_creation_method SHELXL-97
_cell_angle_alpha 90.00
_cell_angle_beta 98.90(3)
_cell_angle_gamma 90.00
_cell_formula_units_Z 4
_cell_length_a 12.108(2)
_cell_length_b 21.981(4)
_cell_length_c 20.554(4)
_cell_measurement_reflns_used 5219
_cell_measurement_temperature 100(2)
_cell_measurement_theta_max 44.796
_cell_measurement_theta_min 4.401
_cell_volume 5404.5(18)
_computing_cell_refinement 'Bruker XSCANS'
_computing_data_collection 'Bruker XSCANS'
_computing_data_reduction 'Bruker SHELXTL'
_computing_molecular_graphics 'Bruker SHELXTL'
_computing_publication_material 'Bruker SHELXTL'
_computing_structure_refinement 'SHELXL-97 (Sheldrick, 1997)'
_computing_structure_solution 'SHELXS-97 (Sheldrick, 1990)'
_diffrn_ambient_temperature 100(2)
_diffrn_measured_fraction_theta_full 1.000
_diffrn_measured_fraction_theta_max 1.000
_diffrn_measurement_device_type 'SMART APEX'
_diffrn_measurement_method '\w scans'
_diffrn_radiation_monochromator graphite
_diffrn_radiation_source 'fine-focus sealed tube'
_diffrn_radiation_type MoK\a
_diffrn_radiation_wavelength 0.71073
_diffrn_reflns_av_R_equivalents 0.0857
_diffrn_reflns_av_sigmaI/netI 0.0785
_diffrn_reflns_limit_h_max 14
_diffrn_reflns_limit_h_min -14
_diffrn_reflns_limit_k_max 26
_diffrn_reflns_limit_k_min -26
_diffrn_reflns_limit_l_max 24
_diffrn_reflns_limit_l_min -24
_diffrn_reflns_number 38713
_diffrn_reflns_theta_full 25.00
_diffrn_reflns_theta_max 25.00
_diffrn_reflns_theta_min 1.37
_exptl_absorpt_coefficient_mu 0.797
_exptl_absorpt_correction_T_max 0.8698
_exptl_absorpt_correction_T_min 0.8077
_exptl_absorpt_correction_type multi-scan
_exptl_absorpt_process_details SADABS
_exptl_crystal_colour orange
_exptl_crystal_density_diffrn 1.177
_exptl_crystal_description blocks
_exptl_crystal_F_000 2048
_exptl_crystal_size_max 0.26
_exptl_crystal_size_mid 0.20
_exptl_crystal_size_min 0.18
_refine_diff_density_max 1.366
_refine_diff_density_min -1.868
_refine_diff_density_rms 0.137
_refine_ls_extinction_method none
_refine_ls_goodness_of_fit_ref 1.380
_refine_ls_hydrogen_treatment constr
_refine_ls_matrix_type full
_refine_ls_number_parameters 448
_refine_ls_number_reflns 9518
_refine_ls_number_restraints 0
_refine_ls_restrained_S_all 1.380
_refine_ls_R_factor_all 0.1139
_refine_ls_R_factor_gt 0.0994
_refine_ls_shift/su_max 0.000
_refine_ls_shift/su_mean 0.000
_refine_ls_structure_factor_coef Fsqd
_refine_ls_weighting_details 'calc w=1/[\s^2^(Fo^2^)+(0.0307P)^2^+33.0916P] where P=(Fo^2^+2Fc^2^)/3'
_refine_ls_weighting_scheme calc
_refine_ls_wR_factor_gt 0.1711
_refine_ls_wR_factor_ref 0.1765
_reflns_number_gt 8524
_reflns_number_total 9518
_reflns_threshold_expression >2sigma(I)
_cod_data_source_file ja401548d_si_001_3.cif
_cod_data_source_block 7_800j
_cod_original_cell_volume 5404.7(19)
_cod_database_code 4119804

loop_
_symmetry_equiv_pos_as_xyz
'x, y, z'
'-x, y+1/2, -z+1/2'
'-x, -y, -z'
'x, -y-1/2, z-1/2'

loop_
_atom_site_label
_atom_site_type_symbol
_atom_site_fract_x
_atom_site_fract_y
_atom_site_fract_z
_atom_site_U_iso_or_equiv
_atom_site_adp_type
_atom_site_occupancy
_atom_site_symmetry_multiplicity
_atom_site_calc_flag
_atom_site_refinement_flags
Sn1 Sn 0.33418(4) 0.66767(2) 0.69554(3) 0.01152(15) Uani 1 1 d .
K1 K 0.50406(17) 0.68383(10) 0.85196(10) 0.0335(5) Uani 1 1 d .
N1 N 0.4100(5) 0.6303(3) 0.6157(3) 0.0129(14) Uani 1 1 d .
O1 O 0.6819(6) 0.7522(3) 0.8603(4) 0.0485(19) Uani 1 1 d .
O2 O 0.6394(6) 0.6089(4) 0.9217(4) 0.059(2) Uani 1 1 d .
Si1 Si 0.17560(18) 0.58576(10) 0.71610(11) 0.0153(5) Uani 1 1 d .
Si2 Si 0.01249(19) 0.54376(11) 0.65341(12) 0.0205(5) Uani 1 1 d .
Si3 Si 0.27999(19) 0.50199(10) 0.76447(11) 0.0192(5) Uani 1 1 d .
Si4 Si 0.1090(2) 0.62640(11) 0.80889(12) 0.0217(5) Uani 1 1 d .
Si5 Si 0.24527(18) 0.77787(10) 0.65059(11) 0.0152(5) Uani 1 1 d .
Si6 Si 0.06812(19) 0.80921(11) 0.59708(12) 0.0206(5) Uani 1 1 d .
Si7 Si 0.2738(2) 0.84264(10) 0.74414(12) 0.0205(5) Uani 1 1 d .
Si8 Si 0.37659(19) 0.82082(10) 0.59045(11) 0.0182(5) Uani 1 1 d .
Si9 Si 0.33404(19) 0.60344(10) 0.54344(11) 0.0183(5) Uani 1 1 d .
Si10 Si 0.55302(19) 0.61929(11) 0.63177(12) 0.0206(5) Uani 1 1 d .
C1 C -0.0697(7) 0.6014(5) 0.5990(5) 0.038(3) Uani 1 1 d .
H1A H -0.1361 0.5820 0.5743 0.056 Uiso 1 1 calc R
H1B H -0.0232 0.6179 0.5682 0.056 Uiso 1 1 calc R
H1C H -0.0927 0.6344 0.6260 0.056 Uiso 1 1 calc R
C2 C 0.0392(8) 0.4772(4) 0.5995(5) 0.036(2) Uani 1 1 d .
H2A H 0.0935 0.4496 0.6245 0.055 Uiso 1 1 calc R
H2B H 0.0690 0.4922 0.5607 0.055 Uiso 1 1 calc R
H2C H -0.0310 0.4554 0.5853 0.055 Uiso 1 1 calc R
C3 C -0.0820(7) 0.5142(4) 0.7102(5) 0.032(2) Uani 1 1 d .
H3A H -0.1018 0.5474 0.7381 0.048 Uiso 1 1 calc R
H3B H -0.0436 0.4821 0.7381 0.048 Uiso 1 1 calc R
H3C H -0.1501 0.4976 0.6843 0.048 Uiso 1 1 calc R
C4 C 0.3708(8) 0.4664(4) 0.7099(4) 0.031(2) Uani 1 1 d .
H4A H 0.4207 0.4369 0.7352 0.046 Uiso 1 1 calc R
H4B H 0.4154 0.4980 0.6925 0.046 Uiso 1 1 calc R
H4C H 0.3241 0.4457 0.6733 0.046 Uiso 1 1 calc R
C5 C 0.1909(7) 0.4388(4) 0.7890(5) 0.029(2) Uani 1 1 d .
H5A H 0.1474 0.4209 0.7495 0.044 Uiso 1 1 calc R
H5B H 0.1400 0.4550 0.8175 0.044 Uiso 1 1 calc R
H5C H 0.2388 0.4076 0.8129 0.044 Uiso 1 1 calc R
C6 C 0.3806(8) 0.5249(4) 0.8395(4) 0.031(2) Uani 1 1 d .
H6A H 0.4183 0.4886 0.8599 0.047 Uiso 1 1 calc R
H6B H 0.3397 0.5450 0.8710 0.047 Uiso 1 1 calc R
H6C H 0.4363 0.5530 0.8266 0.047 Uiso 1 1 calc R
C7 C 0.0728(8) 0.5702(4) 0.8710(4) 0.031(2) Uani 1 1 d .
H7A H 0.0480 0.5921 0.9077 0.046 Uiso 1 1 calc R
H7B H 0.1389 0.5458 0.8875 0.046 Uiso 1 1 calc R
H7C H 0.0128 0.5435 0.8502 0.046 Uiso 1 1 calc R
C8 C -0.0186(8) 0.6748(4) 0.7860(5) 0.034(2) Uani 1 1 d .
H8A H -0.0773 0.6509 0.7595 0.051 Uiso 1 1 calc R
H8B H 0.0000 0.7100 0.7605 0.051 Uiso 1 1 calc R
H8C H -0.0452 0.6889 0.8261 0.051 Uiso 1 1 calc R
C9 C 0.2185(8) 0.6772(4) 0.8567(4) 0.032(2) Uani 1 1 d .
H9A H 0.1835 0.7034 0.8863 0.047 Uiso 1 1 calc R
H9B H 0.2529 0.7025 0.8260 0.047 Uiso 1 1 calc R
H9C H 0.2761 0.6521 0.8827 0.047 Uiso 1 1 calc R
C10 C -0.0506(7) 0.7772(4) 0.6354(5) 0.033(2) Uani 1 1 d .
H10A H -0.1218 0.7895 0.6094 0.050 Uiso 1 1 calc R
H10B H -0.0463 0.7928 0.6805 0.050 Uiso 1 1 calc R
H10C H -0.0455 0.7327 0.6365 0.050 Uiso 1 1 calc R
C11 C 0.0410(8) 0.7882(5) 0.5078(4) 0.038(3) Uani 1 1 d .
H11A H 0.0388 0.7438 0.5034 0.057 Uiso 1 1 calc R
H11B H 0.1009 0.8045 0.4857 0.057 Uiso 1 1 calc R
H11C H -0.0308 0.8053 0.4874 0.057 Uiso 1 1 calc R
C12 C 0.0520(7) 0.8949(4) 0.6010(5) 0.028(2) Uani 1 1 d .
H12A H 0.1077 0.9145 0.5781 0.042 Uiso 1 1 calc R
H12B H 0.0631 0.9080 0.6471 0.042 Uiso 1 1 calc R
H12C H -0.0232 0.9064 0.5798 0.042 Uiso 1 1 calc R
C13 C 0.1510(7) 0.8422(4) 0.7903(4) 0.028(2) Uani 1 1 d .
H13A H 0.1696 0.8656 0.8311 0.042 Uiso 1 1 calc R
H13B H 0.1333 0.8002 0.8009 0.042 Uiso 1 1 calc R
H13C H 0.0861 0.8606 0.7629 0.042 Uiso 1 1 calc R
C14 C 0.3988(7) 0.8181(4) 0.8050(4) 0.029(2) Uani 1 1 d .
H14A H 0.4548 0.7998 0.7812 0.043 Uiso 1 1 calc R
H14B H 0.3754 0.7881 0.8354 0.043 Uiso 1 1 calc R
H14C H 0.4312 0.8535 0.8299 0.043 Uiso 1 1 calc R
C15 C 0.3020(7) 0.9240(3) 0.7258(4) 0.024(2) Uani 1 1 d .
H15A H 0.3122 0.9475 0.7668 0.035 Uiso 1 1 calc R
H15B H 0.2386 0.9405 0.6955 0.035 Uiso 1 1 calc R
H15C H 0.3699 0.9266 0.7054 0.035 Uiso 1 1 calc R
C16 C 0.5156(7) 0.8302(4) 0.6458(4) 0.030(2) Uani 1 1 d .
H16A H 0.5371 0.7915 0.6679 0.045 Uiso 1 1 calc R
H16B H 0.5090 0.8616 0.6788 0.045 Uiso 1 1 calc R
H16C H 0.5726 0.8423 0.6192 0.045 Uiso 1 1 calc R
C17 C 0.4048(7) 0.7741(4) 0.5190(4) 0.025(2) Uani 1 1 d .
H17A H 0.4629 0.7938 0.4981 0.038 Uiso 1 1 calc R
H17B H 0.3361 0.7705 0.4870 0.038 Uiso 1 1 calc R
H17C H 0.4301 0.7335 0.5343 0.038 Uiso 1 1 calc R
C18 C 0.3361(8) 0.8983(4) 0.5538(5) 0.030(2) Uani 1 1 d .
H18A H 0.3987 0.9153 0.5346 0.046 Uiso 1 1 calc R
H18B H 0.3180 0.9255 0.5883 0.046 Uiso 1 1 calc R
H18C H 0.2708 0.8942 0.5194 0.046 Uiso 1 1 calc R
C19 C 0.4078(8) 0.6115(4) 0.4698(4) 0.029(2) Uani 1 1 d .
H19A H 0.4146 0.6547 0.4594 0.044 Uiso 1 1 calc R
H19B H 0.3647 0.5906 0.4320 0.044 Uiso 1 1 calc R
H19C H 0.4824 0.5933 0.4797 0.044 Uiso 1 1 calc R
C20 C 0.2008(7) 0.6459(4) 0.5220(4) 0.028(2) Uani 1 1 d .
H20A H 0.1576 0.6431 0.5585 0.042 Uiso 1 1 calc R
H20B H 0.1574 0.6283 0.4822 0.042 Uiso 1 1 calc R
H20C H 0.2169 0.6887 0.5140 0.042 Uiso 1 1 calc R
C21 C 0.2993(9) 0.5206(4) 0.5474(4) 0.033(2) Uani 1 1 d .
H21A H 0.3684 0.4967 0.5534 0.050 Uiso 1 1 calc R
H21B H 0.2523 0.5084 0.5063 0.050 Uiso 1 1 calc R
H21C H 0.2590 0.5134 0.5845 0.050 Uiso 1 1 calc R
C22 C 0.5977(7) 0.5411(4) 0.6083(4) 0.024(2) Uani 1 1 d .
H22A H 0.5691 0.5106 0.6362 0.035 Uiso 1 1 calc R
H22B H 0.6795 0.5390 0.6145 0.035 Uiso 1 1 calc R
H22C H 0.5677 0.5331 0.5620 0.035 Uiso 1 1 calc R
C23 C 0.6339(8) 0.6752(4) 0.5882(5) 0.036(2) Uani 1 1 d .
H23A H 0.6049 0.6748 0.5409 0.055 Uiso 1 1 calc R
H23B H 0.7131 0.6638 0.5951 0.055 Uiso 1 1 calc R
H23C H 0.6257 0.7161 0.6058 0.055 Uiso 1 1 calc R
C24 C 0.6137(8) 0.6266(5) 0.7213(5) 0.044(3) Uani 1 1 d .
H24A H 0.6065 0.6688 0.7355 0.066 Uiso 1 1 calc R
H24B H 0.6928 0.6151 0.7276 0.066 Uiso 1 1 calc R
H24C H 0.5732 0.5997 0.7475 0.066 Uiso 1 1 calc R
C25 C 0.6279(9) 0.5776(6) 0.9798(6) 0.051(3) Uani 1 1 d .
H25A H 0.5837 0.5400 0.9697 0.061 Uiso 1 1 calc R
H25B H 0.5899 0.6034 1.0091 0.061 Uiso 1 1 calc R
C26 C 0.7427(9) 0.5629(7) 1.0116(6) 0.063(4) Uani 1 1 d .
H26A H 0.7448 0.5231 1.0344 0.075 Uiso 1 1 calc R
H26B H 0.7719 0.5946 1.0440 0.075 Uiso 1 1 calc R
C27 C 0.8086(8) 0.5609(5) 0.9564(5) 0.041(3) Uani 1 1 d .
H27A H 0.8803 0.5828 0.9683 0.050 Uiso 1 1 calc R
H27B H 0.8247 0.5182 0.9455 0.050 Uiso 1 1 calc R
C28 C 0.7409(12) 0.5898(8) 0.9017(7) 0.095(6) Uani 1 1 d .
H28A H 0.7809 0.6253 0.8871 0.114 Uiso 1 1 calc R
H28B H 0.7251 0.5610 0.8645 0.114 Uiso 1 1 calc R
C29 C 0.7024(13) 0.7785(8) 0.9240(7) 0.097(6) Uani 1 1 d .
H29A H 0.7283 0.7468 0.9571 0.117 Uiso 1 1 calc R
H29B H 0.6326 0.7965 0.9350 0.117 Uiso 1 1 calc R
C30 C 0.7875(10) 0.8255(5) 0.9250(5) 0.054(3) Uani 1 1 d .
H30A H 0.8424 0.8233 0.9659 0.065 Uiso 1 1 calc R
H30B H 0.7534 0.8665 0.9213 0.065 Uiso 1 1 calc R
C31 C 0.8418(9) 0.8110(5) 0.8655(5) 0.048(3) Uani 1 1 d .
H31A H 0.9040 0.7817 0.8765 0.058 Uiso 1 1 calc R
H31B H 0.8703 0.8483 0.8468 0.058 Uiso 1 1 calc R
C32 C 0.7462(9) 0.7833(5) 0.8188(5) 0.042(3) Uani 1 1 d .
H32A H 0.7013 0.8153 0.7931 0.050 Uiso 1 1 calc R
H32B H 0.7744 0.7548 0.7879 0.050 Uiso 1 1 calc R

loop_
_atom_site_aniso_label
_atom_site_aniso_U_11
_atom_site_aniso_U_22
_atom_site_aniso_U_33
_atom_site_aniso_U_23
_atom_site_aniso_U_13
_atom_site_aniso_U_12
Sn1 0.0114(3) 0.0124(3) 0.0107(3) -0.0009(2) 0.00168(19) 0.0009(2)
K1 0.0319(12) 0.0389(13) 0.0267(11) 0.0022(9) -0.0045(9) 0.0029(9)
N1 0.008(3) 0.018(3) 0.013(3) -0.004(3) 0.001(3) -0.002(3)
O1 0.043(4) 0.059(5) 0.043(5) -0.011(4) 0.006(4) -0.015(4)
O2 0.036(5) 0.080(6) 0.060(5) 0.034(5) -0.003(4) 0.008(4)
Si1 0.0148(11) 0.0142(11) 0.0171(12) 0.0030(9) 0.0032(9) 0.0008(9)
Si2 0.0133(12) 0.0194(12) 0.0274(13) 0.0038(10) -0.0012(10) -0.0033(9)
Si3 0.0180(12) 0.0196(12) 0.0194(12) 0.0026(10) 0.0010(10) 0.0005(10)
Si4 0.0224(13) 0.0206(12) 0.0238(13) 0.0023(10) 0.0093(10) -0.0008(10)
Si5 0.0165(11) 0.0122(11) 0.0167(12) -0.0007(9) 0.0018(9) 0.0019(9)
Si6 0.0170(12) 0.0196(12) 0.0247(13) 0.0023(10) 0.0022(10) 0.0036(10)
Si7 0.0237(13) 0.0149(12) 0.0236(13) -0.0058(10) 0.0060(10) 0.0009(10)
Si8 0.0194(12) 0.0115(11) 0.0243(13) -0.0003(9) 0.0050(10) -0.0003(9)
Si9 0.0224(13) 0.0172(12) 0.0149(12) -0.0020(9) 0.0021(10) 0.0009(10)
Si10 0.0142(12) 0.0249(13) 0.0233(13) -0.0036(10) 0.0045(10) 0.0042(10)
C1 0.016(5) 0.043(6) 0.050(7) 0.025(5) -0.008(5) -0.001(4)
C2 0.029(5) 0.032(6) 0.044(6) -0.009(5) -0.009(5) 0.003(4)
C3 0.022(5) 0.022(5) 0.048(6) 0.010(4) -0.007(4) -0.006(4)
C4 0.034(5) 0.025(5) 0.032(5) 0.014(4) 0.001(4) 0.010(4)
C5 0.029(5) 0.026(5) 0.033(5) 0.013(4) 0.004(4) 0.000(4)
C6 0.026(5) 0.038(6) 0.026(5) 0.005(4) -0.007(4) 0.000(4)
C7 0.034(5) 0.028(5) 0.034(6) -0.001(4) 0.018(4) -0.005(4)
C8 0.033(5) 0.025(5) 0.047(6) 0.005(5) 0.015(5) 0.001(4)
C9 0.043(6) 0.026(5) 0.030(5) 0.000(4) 0.020(5) 0.000(4)
C10 0.012(4) 0.037(6) 0.050(6) 0.010(5) 0.002(4) -0.003(4)
C11 0.033(6) 0.049(6) 0.028(5) -0.004(5) -0.006(4) 0.019(5)
C12 0.022(5) 0.015(4) 0.046(6) 0.003(4) -0.003(4) 0.002(4)
C13 0.024(5) 0.028(5) 0.034(5) -0.004(4) 0.013(4) -0.001(4)
C14 0.031(5) 0.028(5) 0.027(5) -0.010(4) 0.005(4) 0.005(4)
C15 0.027(5) 0.012(4) 0.032(5) -0.010(4) 0.007(4) -0.001(4)
C16 0.024(5) 0.033(5) 0.035(5) -0.004(5) 0.013(4) -0.013(4)
C17 0.031(5) 0.031(5) 0.014(4) 0.004(4) 0.005(4) 0.005(4)
C18 0.032(5) 0.022(5) 0.040(6) 0.008(4) 0.015(5) 0.005(4)
C19 0.043(6) 0.021(5) 0.025(5) 0.000(4) 0.007(4) 0.004(4)
C20 0.030(5) 0.037(5) 0.017(5) -0.011(4) 0.003(4) 0.000(4)
C21 0.053(7) 0.028(5) 0.019(5) -0.009(4) 0.011(5) -0.009(5)
C22 0.020(5) 0.025(5) 0.025(5) 0.008(4) 0.003(4) 0.010(4)
C23 0.025(5) 0.027(5) 0.059(7) 0.009(5) 0.013(5) 0.008(4)
C24 0.016(5) 0.072(8) 0.042(6) -0.013(6) -0.004(4) 0.012(5)
C25 0.040(7) 0.060(8) 0.057(8) 0.007(6) 0.021(6) 0.014(6)
C26 0.034(7) 0.110(11) 0.046(7) 0.023(7) 0.009(6) 0.000(7)
C27 0.032(6) 0.045(6) 0.049(7) 0.001(5) 0.013(5) -0.001(5)
C28 0.073(10) 0.160(16) 0.056(9) 0.059(10) 0.026(8) 0.052(11)
C29 0.092(11) 0.150(16) 0.055(9) -0.054(10) 0.030(8) -0.080(11)
C30 0.072(9) 0.045(7) 0.043(7) -0.016(6) 0.004(6) -0.001(6)
C31 0.049(7) 0.041(6) 0.057(7) -0.013(5) 0.017(6) -0.017(5)
C32 0.051(7) 0.041(6) 0.034(6) 0.010(5) 0.006(5) 0.012(5)

loop_
_atom_type_symbol
_atom_type_description
_atom_type_scat_dispersion_real
_atom_type_scat_dispersion_imag
_atom_type_scat_source
C C 0.0033 0.0016 'International Tables Vol C Tables 4.2.6.8 and 6.1.1.4'
H H 0.0000 0.0000 'International Tables Vol C Tables 4.2.6.8 and 6.1.1.4'
Si Si 0.0817 0.0704 'International Tables Vol C Tables 4.2.6.8 and 6.1.1.4'
N N 0.0061 0.0033 'International Tables Vol C Tables 4.2.6.8 and 6.1.1.4'
Sn Sn -0.6537 1.4246 'International Tables Vol C Tables 4.2.6.8 and 6.1.1.4'
K K 0.2009 0.2494 'International Tables Vol C Tables 4.2.6.8 and 6.1.1.4'
O O 0.0106 0.0060 'International Tables Vol C Tables 4.2.6.8 and 6.1.1.4'

loop_
_geom_angle_atom_site_label_1
_geom_angle_atom_site_label_2
_geom_angle_atom_site_label_3
_geom_angle
N1 Sn1 Si1 105.06(17)
N1 Sn1 Si5 105.64(17)
Si1 Sn1 Si5 112.77(7)
N1 Sn1 K1 118.02(16)
Si1 Sn1 K1 104.46(6)
Si5 Sn1 K1 110.93(6)
O2 K1 O1 83.4(3)
O2 K1 Sn1 131.6(2)
O1 K1 Sn1 118.23(18)
Si9 N1 Si10 120.2(4)
Si9 N1 Sn1 123.4(3)
Si10 N1 Sn1 116.0(3)
C32 O1 C29 109.0(9)
C32 O1 K1 139.7(6)
C29 O1 K1 108.7(6)
C25 O2 C28 107.8(8)
C25 O2 K1 130.1(6)
C28 O2 K1 122.0(7)
Si4 Si1 Si3 100.52(12)
Si4 Si1 Si2 103.09(12)
Si3 Si1 Si2 105.75(12)
Si4 Si1 Sn1 102.33(10)
Si3 Si1 Sn1 103.73(10)
Si2 Si1 Sn1 136.35(11)
C1 Si2 C3 106.7(4)
C1 Si2 C2 107.2(5)
C3 Si2 C2 105.9(5)
C1 Si2 Si1 112.5(3)
C3 Si2 Si1 109.5(3)
C2 Si2 Si1 114.5(3)
C4 Si3 C5 105.6(4)
C4 Si3 C6 103.8(4)
C5 Si3 C6 107.7(4)
C4 Si3 Si1 113.7(3)
C5 Si3 Si1 113.4(3)
C6 Si3 Si1 111.9(3)
C8 Si4 C7 105.9(4)
C8 Si4 C9 106.2(4)
C7 Si4 C9 104.7(4)
C8 Si4 Si1 112.6(3)
C7 Si4 Si1 116.5(3)
C9 Si4 Si1 110.1(3)
Si8 Si5 Si6 106.09(12)
Si8 Si5 Si7 99.15(11)
Si6 Si5 Si7 102.15(12)
Si8 Si5 Sn1 105.55(10)
Si6 Si5 Sn1 133.99(11)
Si7 Si5 Sn1 104.81(10)
C11 Si6 C10 106.8(5)
C11 Si6 C12 106.4(4)
C10 Si6 C12 105.3(4)
C11 Si6 Si5 113.2(3)
C10 Si6 Si5 113.2(3)
C12 Si6 Si5 111.3(3)
C15 Si7 C13 106.8(4)
C15 Si7 C14 104.7(4)
C13 Si7 C14 106.2(4)
C15 Si7 Si5 114.7(3)
C13 Si7 Si5 112.2(3)
C14 Si7 Si5 111.5(3)
C17 Si8 C16 106.2(4)
C17 Si8 C18 104.4(4)
C16 Si8 C18 107.0(4)
C17 Si8 Si5 114.4(3)
C16 Si8 Si5 109.8(3)
C18 Si8 Si5 114.5(3)
N1 Si9 C20 111.1(3)
N1 Si9 C21 112.9(4)
C20 Si9 C21 107.8(5)
N1 Si9 C19 113.8(4)
C20 Si9 C19 105.4(4)
C21 Si9 C19 105.3(4)
N1 Si10 C24 113.8(4)
N1 Si10 C23 113.4(4)
C24 Si10 C23 104.9(5)
N1 Si10 C22 113.4(4)
C24 Si10 C22 104.1(4)
C23 Si10 C22 106.4(4)
O2 C25 C26 105.9(9)
C25 C26 C27 104.4(9)
C28 C27 C26 106.1(10)
O2 C28 C27 108.7(10)
O1 C29 C30 108.9(10)
C29 C30 C31 103.6(9)
C30 C31 C32 102.3(9)
O1 C32 C31 104.4(8)

loop_
_geom_bond_atom_site_label_1
_geom_bond_atom_site_label_2
_geom_bond_distance
Sn1 N1 2.164(6)
Sn1 Si1 2.713(2)
Sn1 Si5 2.752(2)
Sn1 K1 3.557(2)
K1 O2 2.593(7)
K1 O1 2.610(7)
N1 Si9 1.725(6)
N1 Si10 1.728(6)
O1 C32 1.417(12)
O1 C29 1.416(13)
O2 C25 1.405(12)
O2 C28 1.419(14)
Si1 Si4 2.358(3)
Si1 Si3 2.364(3)
Si1 Si2 2.372(3)
Si2 C1 1.871(9)
Si2 C3 1.873(9)
Si2 C2 1.894(9)
Si3 C4 1.860(9)
Si3 C5 1.874(9)
Si3 C6 1.880(9)
Si4 C8 1.875(9)
Si4 C7 1.875(9)
Si4 C9 1.890(10)
Si5 Si8 2.357(3)
Si5 Si6 2.357(3)
Si5 Si7 2.375(3)
Si6 C11 1.872(9)
Si6 C10 1.880(9)
Si6 C12 1.896(8)
Si7 C15 1.870(8)
Si7 C13 1.883(8)
Si7 C14 1.887(9)
Si8 C17 1.867(8)
Si8 C16 1.891(9)
Si8 C18 1.896(9)
Si9 C20 1.857(9)
Si9 C21 1.872(9)
Si9 C19 1.880(9)
Si10 C24 1.880(10)
Si10 C23 1.882(9)
Si10 C22 1.887(8)
C25 C26 1.478(15)
C26 C27 1.485(14)
C27 C28 1.433(15)
C29 C30 1.457(16)
C30 C31 1.508(14)
C31 C32 1.513(14)

loop_
_geom_torsion_atom_site_label_1
_geom_torsion_atom_site_label_2
_geom_torsion_atom_site_label_3
_geom_torsion_atom_site_label_4
_geom_torsion
N1 Sn1 K1 O2 -48.2(3)
Si1 Sn1 K1 O2 68.0(3)
Si5 Sn1 K1 O2 -170.3(3)
N1 Sn1 K1 O1 59.4(3)
Si1 Sn1 K1 O1 175.6(2)
Si5 Sn1 K1 O1 -62.7(2)
Si1 Sn1 N1 Si9 48.7(4)
Si5 Sn1 N1 Si9 -70.7(4)
K1 Sn1 N1 Si9 164.6(3)
Si1 Sn1 N1 Si10 -123.2(3)
Si5 Sn1 N1 Si10 117.3(3)
K1 Sn1 N1 Si10 -7.4(4)
O2 K1 O1 C32 124.9(10)
Sn1 K1 O1 C32 -9.2(10)
O2 K1 O1 C29 -76.4(10)
Sn1 K1 O1 C29 149.4(9)
O1 K1 O2 C25 130.1(10)
Sn1 K1 O2 C25 -107.6(9)
O1 K1 O2 C28 -54.2(11)
Sn1 K1 O2 C28 68.1(11)
N1 Sn1 Si1 Si4 175.53(19)
Si5 Sn1 Si1 Si4 -69.90(11)
K1 Sn1 Si1 Si4 50.65(10)
N1 Sn1 Si1 Si3 71.31(19)
Si5 Sn1 Si1 Si3 -174.12(9)
K1 Sn1 Si1 Si3 -53.57(10)
N1 Sn1 Si1 Si2 -60.1(2)
Si5 Sn1 Si1 Si2 54.50(17)
K1 Sn1 Si1 Si2 175.05(15)
Si4 Si1 Si2 C1 85.1(4)
Si3 Si1 Si2 C1 -169.8(4)
Sn1 Si1 Si2 C1 -39.0(4)
Si4 Si1 Si2 C3 -33.4(3)
Si3 Si1 Si2 C3 71.7(3)
Sn1 Si1 Si2 C3 -157.5(3)
Si4 Si1 Si2 C2 -152.1(4)
Si3 Si1 Si2 C2 -47.0(4)
Sn1 Si1 Si2 C2 83.8(4)
Si4 Si1 Si3 C4 -168.2(4)
Si2 Si1 Si3 C4 84.8(4)
Sn1 Si1 Si3 C4 -62.6(4)
Si4 Si1 Si3 C5 71.1(4)
Si2 Si1 Si3 C5 -35.9(4)
Sn1 Si1 Si3 C5 176.7(3)
Si4 Si1 Si3 C6 -51.1(3)
Si2 Si1 Si3 C6 -158.0(3)
Sn1 Si1 Si3 C6 54.5(3)
Si3 Si1 Si4 C8 -158.3(3)
Si2 Si1 Si4 C8 -49.3(3)
Sn1 Si1 Si4 C8 94.9(3)
Si3 Si1 Si4 C7 -35.7(4)
Si2 Si1 Si4 C7 73.4(4)
Sn1 Si1 Si4 C7 -142.4(4)
Si3 Si1 Si4 C9 83.3(3)
Si2 Si1 Si4 C9 -167.7(3)
Sn1 Si1 Si4 C9 -23.4(3)
N1 Sn1 Si5 Si8 -39.29(19)
Si1 Sn1 Si5 Si8 -153.51(9)
K1 Sn1 Si5 Si8 89.72(10)
N1 Sn1 Si5 Si6 92.7(2)
Si1 Sn1 Si5 Si6 -21.55(17)
K1 Sn1 Si5 Si6 -138.33(14)
N1 Sn1 Si5 Si7 -143.44(18)
Si1 Sn1 Si5 Si7 102.35(11)
K1 Sn1 Si5 Si7 -14.43(11)
Si8 Si5 Si6 C11 55.9(4)
Si7 Si5 Si6 C11 159.3(4)
Sn1 Si5 Si6 C11 -75.8(4)
Si8 Si5 Si6 C10 177.8(4)
Si7 Si5 Si6 C10 -78.9(4)
Sn1 Si5 Si6 C10 46.0(4)
Si8 Si5 Si6 C12 -63.9(4)
Si7 Si5 Si6 C12 39.5(4)
Sn1 Si5 Si6 C12 164.3(3)
Si8 Si5 Si7 C15 37.2(3)
Si6 Si5 Si7 C15 -71.6(3)
Sn1 Si5 Si7 C15 146.1(3)
Si8 Si5 Si7 C13 159.3(3)
Si6 Si5 Si7 C13 50.6(3)
Sn1 Si5 Si7 C13 -91.8(3)
Si8 Si5 Si7 C14 -81.7(3)
Si6 Si5 Si7 C14 169.6(3)
Sn1 Si5 Si7 C14 27.2(3)
Si6 Si5 Si8 C17 -86.3(3)
Si7 Si5 Si8 C17 168.2(3)
Sn1 Si5 Si8 C17 59.9(3)
Si6 Si5 Si8 C16 154.5(3)
Si7 Si5 Si8 C16 48.9(3)
Sn1 Si5 Si8 C16 -59.3(3)
Si6 Si5 Si8 C18 34.1(4)
Si7 Si5 Si8 C18 -71.4(4)
Sn1 Si5 Si8 C18 -179.7(3)
Si10 N1 Si9 C20 -157.0(4)
Sn1 N1 Si9 C20 31.4(5)
Si10 N1 Si9 C21 81.8(5)
Sn1 N1 Si9 C21 -89.9(5)
Si10 N1 Si9 C19 -38.2(6)
Sn1 N1 Si9 C19 150.2(4)
Si9 N1 Si10 C24 -160.2(5)
Sn1 N1 Si10 C24 12.0(6)
Si9 N1 Si10 C23 80.0(5)
Sn1 N1 Si10 C23 -107.8(5)
Si9 N1 Si10 C22 -41.5(5)
Sn1 N1 Si10 C22 130.7(4)
C28 O2 C25 C26 26.6(15)
K1 O2 C25 C26 -157.2(8)
O2 C25 C26 C27 -25.8(14)
C25 C26 C27 C28 15.5(15)
C25 O2 C28 C27 -17.0(17)
K1 O2 C28 C27 166.5(9)
C26 C27 C28 O2 0.2(17)
C32 O1 C29 C30 -3.5(17)
K1 O1 C29 C30 -169.1(10)
O1 C29 C30 C31 -18.0(17)
C29 C30 C31 C32 31.0(13)
C29 O1 C32 C31 23.6(13)
K1 O1 C32 C31 -177.9(7)
C30 C31 C32 O1 -33.6(11)
